data_7133235
loop_
_publ_author_name
'Zeng, Hongkun'
'Wen, Gang'
'Lin, Lili'
'Feng, Xiaoming'

_publ_section_title
;
 Asymmetric dearomatization of benzyl 1-naphthyl ethers <i>via</i> [1,3]
 O-to-C rearrangement.
;
_journal_issue 58
_journal_name_full 'Chemical communications (Cambridge, England)'
_journal_page_first 7507
_journal_page_last 7510
_journal_paper_doi 10.1039/d4cc02620a
_journal_volume 60
_journal_year 2024
_chemical_absolute_configuration syn
_chemical_formula_moiety 'C43 H64 Co N4 O4, 2(B F4), 3(C4 H8 O)'
_chemical_formula_sum 'C55 H88 B2 Co F8 N4 O7'
_chemical_formula_weight 1149.84
_space_group_crystal_system monoclinic
_space_group_IT_number 4
_space_group_name_Hall 'P 2yb'
_space_group_name_H-M_alt 'P 1 21 1'
_atom_sites_solution_hydrogens mixed
_atom_sites_solution_primary dual
_audit_creation_method SHELXL-2019/1
_audit_update_record
;
2024-02-21 deposited with the CCDC.	2024-06-20 downloaded from the CCDC.
;
_cell_angle_alpha 90
_cell_angle_beta 90.0080(10)
_cell_angle_gamma 90
_cell_formula_units_Z 2
_cell_length_a 12.6042(3)
_cell_length_b 16.7477(4)
_cell_length_c 13.9724(4)
_cell_measurement_reflns_used 9934
_cell_measurement_temperature 173(2)
_cell_measurement_theta_max 25.35
_cell_measurement_theta_min 2.49
_cell_volume 2949.45(13)
_computing_cell_refinement 'Bruker SAINT'
_computing_data_collection 'Bruker APEX3'
_computing_data_reduction 'Bruker SAINT'
_computing_molecular_graphics 'Bruker SHELXTL'
_computing_publication_material 'Bruker SHELXTL'
_computing_structure_refinement 'SHELXL-2019/1 (Sheldrick, 2019)'
_computing_structure_solution 'SHELXT (Sheldrick 2008)'
_diffrn_ambient_temperature 173(2)
_diffrn_measured_fraction_theta_full 0.999
_diffrn_measured_fraction_theta_max 0.998
_diffrn_measurement_device_type 'Bruker D8 Venture Photon II'
_diffrn_measurement_method '\f and \w scans'
_diffrn_radiation_type MoK\a
_diffrn_radiation_wavelength 0.71073
_diffrn_reflns_av_R_equivalents 0.0233
_diffrn_reflns_av_unetI/netI 0.0483
_diffrn_reflns_Laue_measured_fraction_full 0.999
_diffrn_reflns_Laue_measured_fraction_max 0.998
_diffrn_reflns_limit_h_max 15
_diffrn_reflns_limit_h_min -15
_diffrn_reflns_limit_k_max 20
_diffrn_reflns_limit_k_min -20
_diffrn_reflns_limit_l_max 16
_diffrn_reflns_limit_l_min -16
_diffrn_reflns_number 23379
_diffrn_reflns_point_group_measured_fraction_full 0.994
_diffrn_reflns_point_group_measured_fraction_max 0.992
_diffrn_reflns_theta_full 25.242
_diffrn_reflns_theta_max 25.376
_diffrn_reflns_theta_min 2.432
_exptl_absorpt_coefficient_mu 0.368
_exptl_absorpt_correction_T_max 0.7452
_exptl_absorpt_correction_T_min 0.6621
_exptl_absorpt_correction_type multi-scan
_exptl_absorpt_process_details 'SADABS (Krause et al., 2015)'
_exptl_crystal_colour pink
_exptl_crystal_density_diffrn 1.295
_exptl_crystal_description block
_exptl_crystal_F_000 1222
_exptl_crystal_recrystallization_method 'Re-crystallisation from solvent: THF, PE'
_exptl_crystal_size_max 0.792
_exptl_crystal_size_mid 0.758
_exptl_crystal_size_min 0.406
_refine_diff_density_max 0.580
_refine_diff_density_min -0.648
_refine_diff_density_rms 0.054
_refine_ls_abs_structure_details
; 
 Refined as an inversion twin. 
;
_refine_ls_abs_structure_Flack 0.008(16)
_refine_ls_extinction_method none
_refine_ls_goodness_of_fit_ref 1.035
_refine_ls_hydrogen_treatment mixed
_refine_ls_matrix_type full
_refine_ls_number_parameters 741
_refine_ls_number_reflns 10767
_refine_ls_number_restraints 81
_refine_ls_restrained_S_all 18.005
_refine_ls_R_factor_all 0.0503
_refine_ls_R_factor_gt 0.0453
_refine_ls_shift/su_max 0.000
_refine_ls_shift/su_mean 0.000
_refine_ls_structure_factor_coef Fsqd
_refine_ls_weighting_details 'w=1/[\s^2^(Fo^2^)+(0.0657P)^2^+0.8283P] where P=(Fo^2^+2Fc^2^)/3'
_refine_ls_weighting_scheme calc
_refine_ls_wR_factor_gt 0.1145
_refine_ls_wR_factor_ref 0.1184
_reflns_Friedel_coverage 0.918
_reflns_Friedel_fraction_full 0.989
_reflns_Friedel_fraction_max 0.986
_reflns_number_gt 9937
_reflns_number_total 10767
_reflns_threshold_expression 'I > 2\s(I)'
_cod_data_source_file d4cc02620a2.cif
_cod_data_source_block wsj028
_cod_depositor_comments 'Adding full bibliography for 7133234--7133235.cif.'
_cod_original_sg_symbol_H-M 'P 21'
_cod_database_code 7133235
_shelx_shelxl_version_number 2019/1
_shelx_space_group_comment
; 
The symmetry employed for this shelxl refinement is uniquely defined 
by the following loop, which should always be used as a source of 
symmetry information in preference to the above space-group names. 
They are only intended as comments. 
;
_shelx_estimated_absorpt_t_min 0.759
_shelx_estimated_absorpt_t_max 0.865

loop_
_space_group_symop_operation_xyz
'x, y, z'
'-x, y+1/2, -z'

loop_
_atom_site_label
_atom_site_type_symbol
_atom_site_fract_x
_atom_site_fract_y
_atom_site_fract_z
_atom_site_U_iso_or_equiv
_atom_site_adp_type
_atom_site_occupancy
_atom_site_site_symmetry_order
_atom_site_calc_flag
_atom_site_refinement_flags_posn
_atom_site_refinement_flags_adp
_atom_site_refinement_flags_occupancy
_atom_site_disorder_assembly
_atom_site_disorder_group
Co Co 0.73441(4) 0.55051(13) 0.26738(4) 0.02446(14) Uani 1 1 d . . . . .
O1 O 0.8028(2) 0.4916(2) 0.1601(2) 0.0265(6) Uani 1 1 d . . . . .
O2 O 0.8102(2) 0.4727(2) 0.3634(2) 0.0301(7) Uani 1 1 d . . . . .
O3 O 0.5954(2) 0.4921(2) 0.27212(19) 0.0253(6) Uani 1 1 d . . . . .
O4 O 0.6585(2) 0.6326(2) 0.1750(2) 0.0322(7) Uani 1 1 d . . . . .
N1 N 0.8221(3) 0.4096(2) 0.1680(2) 0.0266(7) Uani 1 1 d . . . . .
N2 N 0.9095(3) 0.3707(3) 0.4148(3) 0.0295(8) Uani 1 1 d D . . . .
H2N H 0.955(3) 0.334(2) 0.396(3) 0.027(12) Uiso 1 1 d D . . . .
N3 N 0.5281(3) 0.4902(3) 0.1929(2) 0.0267(7) Uani 1 1 d . . . . .
N4 N 0.5261(3) 0.6969(3) 0.1007(3) 0.0353(9) Uani 1 1 d D . . . .
H4N H 0.455(2) 0.700(4) 0.087(4) 0.061(17) Uiso 1 1 d D . . . .
C1 C 0.7225(3) 0.3627(3) 0.1860(3) 0.0303(9) Uani 1 1 d . . . . .
H1A H 0.696148 0.376416 0.250675 0.036 Uiso 1 1 calc R U . . .
H1B H 0.741074 0.305255 0.186554 0.036 Uiso 1 1 calc R U . . .
C2 C 0.6321(3) 0.3748(3) 0.1152(3) 0.0331(10) Uani 1 1 d . . . . .
H2A H 0.574551 0.337404 0.133019 0.040 Uiso 1 1 calc R U . . .
H2B H 0.658094 0.358274 0.051337 0.040 Uiso 1 1 calc R U . . .
C3 C 0.5832(3) 0.4574(3) 0.1048(3) 0.0307(10) Uani 1 1 d . . . . .
H3A H 0.639929 0.495208 0.086113 0.037 Uiso 1 1 calc R U . . .
H3B H 0.531145 0.455740 0.051816 0.037 Uiso 1 1 calc R U . . .
C11 C 0.8860(4) 0.3824(3) 0.0798(3) 0.0340(10) Uani 1 1 d . . . . .
H11A H 0.886801 0.322825 0.075307 0.041 Uiso 1 1 calc R U . . .
C12 C 0.8508(4) 0.4194(3) -0.0158(3) 0.0398(11) Uani 1 1 d . . . . .
H12A H 0.823626 0.377894 -0.059897 0.048 Uiso 1 1 calc R U . . .
H12B H 0.794647 0.459913 -0.005589 0.048 Uiso 1 1 calc R U . . .
C13 C 0.9517(4) 0.4580(4) -0.0558(4) 0.0493(13) Uani 1 1 d . . . . .
H13A H 0.993267 0.419006 -0.093488 0.059 Uiso 1 1 calc R U . . .
H13B H 0.933996 0.504138 -0.097151 0.059 Uiso 1 1 calc R U . . .
C14 C 1.0130(4) 0.4848(4) 0.0314(4) 0.0458(12) Uani 1 1 d . . . . .
H14A H 0.983170 0.534658 0.058407 0.055 Uiso 1 1 calc R U . . .
H14B H 1.088894 0.493309 0.016141 0.055 Uiso 1 1 calc R U . . .
C15 C 0.9982(3) 0.4144(3) 0.1003(3) 0.0387(11) Uani 1 1 d . . . . .
H15A H 1.051497 0.372024 0.084999 0.046 Uiso 1 1 calc R U . . .
C16 C 1.0029(3) 0.4335(3) 0.2080(3) 0.0373(11) Uani 1 1 d . . . . .
H16A H 1.067866 0.411424 0.237716 0.045 Uiso 1 1 calc R U . . .
H16B H 1.000002 0.491768 0.219626 0.045 Uiso 1 1 calc R U . . .
C17 C 0.9037(3) 0.3919(3) 0.2453(3) 0.0283(9) Uani 1 1 d . . . . .
H17A H 0.917380 0.333063 0.245151 0.034 Uiso 1 1 calc R U . . .
C18 C 0.8694(3) 0.4158(3) 0.3464(3) 0.0264(9) Uani 1 1 d . . . . .
C21 C 0.8881(3) 0.3853(3) 0.5156(3) 0.0329(10) Uani 1 1 d . . . . .
C22 C 0.8035(3) 0.3442(3) 0.5576(3) 0.0363(11) Uani 1 1 d . . . . .
C23 C 0.7816(4) 0.3616(4) 0.6535(4) 0.0458(13) Uani 1 1 d . . . . .
H23A H 0.723789 0.335727 0.684218 0.055 Uiso 1 1 calc R U . . .
C24 C 0.8413(4) 0.4147(4) 0.7034(4) 0.0515(15) Uani 1 1 d . . . . .
H24A H 0.824625 0.425264 0.768546 0.062 Uiso 1 1 calc R U . . .
C25 C 0.9262(4) 0.4539(4) 0.6609(4) 0.0519(14) Uani 1 1 d . . . . .
H25A H 0.966482 0.491453 0.696689 0.062 Uiso 1 1 calc R U . . .
C26 C 0.9525(4) 0.4381(4) 0.5655(3) 0.0411(11) Uani 1 1 d . . . . .
C27 C 0.7365(4) 0.2860(3) 0.5023(4) 0.0448(12) Uani 1 1 d . . . . .
H27A H 0.778625 0.268325 0.445404 0.054 Uiso 1 1 calc R U . . .
C28 C 0.7086(6) 0.2104(4) 0.5615(6) 0.0745(19) Uani 1 1 d . . . . .
H28A H 0.773800 0.186632 0.586790 0.112 Uiso 1 1 calc R U . . .
H28B H 0.672328 0.171668 0.520310 0.112 Uiso 1 1 calc R U . . .
H28C H 0.661875 0.225303 0.614630 0.112 Uiso 1 1 calc R U . . .
C29 C 0.6369(5) 0.3239(4) 0.4661(5) 0.0642(17) Uani 1 1 d . . . . .
H29A H 0.654743 0.371208 0.428027 0.096 Uiso 1 1 calc R U . . .
H29B H 0.592396 0.339732 0.520388 0.096 Uiso 1 1 calc R U . . .
H29C H 0.598144 0.285687 0.426075 0.096 Uiso 1 1 calc R U . . .
C30 C 1.0538(4) 0.4735(4) 0.5228(4) 0.0558(16) Uani 1 1 d . . . . .
H30A H 1.049789 0.468968 0.451528 0.067 Uiso 1 1 calc R U . . .
C31 C 1.1482(5) 0.4263(6) 0.5570(6) 0.085(2) Uani 1 1 d . . . . .
H31A H 1.213358 0.449921 0.531312 0.127 Uiso 1 1 calc R U . . .
H31B H 1.141975 0.370957 0.534983 0.127 Uiso 1 1 calc R U . . .
H31C H 1.150658 0.427317 0.627143 0.127 Uiso 1 1 calc R U . . .
C32 C 1.0664(6) 0.5618(6) 0.5490(5) 0.086(2) Uani 1 1 d . . . . .
H32A H 0.997210 0.588328 0.545267 0.128 Uiso 1 1 calc R U . . .
H32B H 1.115734 0.587267 0.504229 0.128 Uiso 1 1 calc R U . . .
H32C H 1.094233 0.566268 0.614266 0.128 Uiso 1 1 calc R U . . .
C41 C 0.4265(3) 0.4423(3) 0.2196(3) 0.0333(10) Uani 1 1 d . . . . .
H41A H 0.397243 0.414861 0.161794 0.040 Uiso 1 1 calc R U . . .
C42 C 0.4413(4) 0.3830(3) 0.3003(4) 0.0374(10) Uani 1 1 d . . . . .
H42A H 0.516503 0.366567 0.305448 0.045 Uiso 1 1 calc R U . . .
H42B H 0.397194 0.334838 0.289676 0.045 Uiso 1 1 calc R U . . .
C43 C 0.4059(4) 0.4271(3) 0.3906(4) 0.0431(12) Uani 1 1 d . . . . .
H43A H 0.382890 0.389111 0.440779 0.052 Uiso 1 1 calc R U . . .
H43B H 0.463802 0.460806 0.416249 0.052 Uiso 1 1 calc R U . . .
C44 C 0.3138(4) 0.4778(4) 0.3564(4) 0.0481(13) Uani 1 1 d . . . . .
H44A H 0.302382 0.523931 0.399492 0.058 Uiso 1 1 calc R U . . .
H44B H 0.247673 0.445986 0.353321 0.058 Uiso 1 1 calc R U . . .
C45 C 0.3471(3) 0.5057(3) 0.2565(4) 0.0386(11) Uani 1 1 d . . . . .
H45A H 0.284030 0.508763 0.213245 0.046 Uiso 1 1 calc R U . . .
C46 C 0.4083(3) 0.5850(3) 0.2551(3) 0.0347(10) Uani 1 1 d . . . . .
H46A H 0.360389 0.630890 0.243910 0.042 Uiso 1 1 calc R U . . .
H46B H 0.448046 0.593445 0.315368 0.042 Uiso 1 1 calc R U . . .
C47 C 0.4823(3) 0.5716(3) 0.1711(3) 0.0292(10) Uani 1 1 d . . . . .
H47A H 0.437170 0.565948 0.112657 0.035 Uiso 1 1 calc R U . . .
C48 C 0.5653(3) 0.6355(3) 0.1498(3) 0.0264(9) Uani 1 1 d . . . . .
C51 C 0.5927(3) 0.7595(3) 0.0635(3) 0.0332(10) Uani 1 1 d . . . . .
C52 C 0.5933(4) 0.8333(3) 0.1097(4) 0.0409(11) Uani 1 1 d . . . . .
C53 C 0.6577(4) 0.8929(3) 0.0692(4) 0.0466(12) Uani 1 1 d . . . . .
H53A H 0.659302 0.944542 0.097295 0.056 Uiso 1 1 calc R U . . .
C54 C 0.7186(4) 0.8776(3) -0.0105(4) 0.0455(13) Uani 1 1 d . . . . .
H54A H 0.762973 0.918329 -0.035688 0.055 Uiso 1 1 calc R U . . .
C55 C 0.7161(4) 0.8043(3) -0.0540(4) 0.0444(12) Uani 1 1 d . . . . .
H55A H 0.758487 0.794940 -0.109024 0.053 Uiso 1 1 calc R U . . .
C56 C 0.6518(4) 0.7433(3) -0.0183(4) 0.0413(12) Uani 1 1 d . . . . .
C57 C 0.5265(5) 0.8524(4) 0.1973(4) 0.0531(14) Uani 1 1 d . . . . .
H57A H 0.489848 0.802149 0.217446 0.064 Uiso 1 1 calc R U . . .
C58 C 0.5961(7) 0.8800(5) 0.2804(5) 0.081(2) Uani 1 1 d . . . . .
H58A H 0.655059 0.842520 0.288978 0.122 Uiso 1 1 calc R U . . .
H58B H 0.553705 0.882001 0.339162 0.122 Uiso 1 1 calc R U . . .
H58C H 0.624308 0.933318 0.266517 0.122 Uiso 1 1 calc R U . . .
C59 C 0.4423(5) 0.9139(5) 0.1754(5) 0.0676(18) Uani 1 1 d . . . . .
H59A H 0.390278 0.891184 0.130970 0.101 Uiso 1 1 calc R U . . .
H59B H 0.475430 0.960917 0.146200 0.101 Uiso 1 1 calc R U . . .
H59C H 0.406642 0.929561 0.234820 0.101 Uiso 1 1 calc R U . . .
C60 C 0.6471(5) 0.6638(3) -0.0704(4) 0.0534(14) Uani 1 1 d . . . . .
H60A H 0.599557 0.627582 -0.033073 0.064 Uiso 1 1 calc R U . . .
C61 C 0.5989(5) 0.6740(4) -0.1701(5) 0.0642(17) Uani 1 1 d . . . . .
H61A H 0.528902 0.699054 -0.164548 0.096 Uiso 1 1 calc R U . . .
H61B H 0.591644 0.621616 -0.200590 0.096 Uiso 1 1 calc R U . . .
H61C H 0.645305 0.707931 -0.209020 0.096 Uiso 1 1 calc R U . . .
C62 C 0.7553(6) 0.6237(5) -0.0781(6) 0.082(2) Uani 1 1 d . . . . .
H62A H 0.780408 0.609250 -0.013982 0.123 Uiso 1 1 calc R U . . .
H62B H 0.805865 0.660615 -0.107790 0.123 Uiso 1 1 calc R U . . .
H62C H 0.749273 0.575450 -0.117370 0.123 Uiso 1 1 calc R U . . .
F1S F 1.1661(4) 0.1613(2) 0.3235(4) 0.0882(14) Uani 1 1 d D . . . .
F2SX F 1.2088(4) 0.2911(3) 0.3198(5) 0.1083(13) Uani 0.912(6) 1 d D . P A 1
F3SX F 1.0571(4) 0.2490(3) 0.3925(4) 0.1083(13) Uani 0.912(6) 1 d D . P A 1
F4SX F 1.0780(4) 0.2527(3) 0.2336(4) 0.1083(13) Uani 0.912(6) 1 d D . P A 1
F5SX F 0.2521(7) 0.6082(4) 0.0718(7) 0.071(3) Uani 0.645(16) 1 d D . P B 1
F6SX F 0.3182(5) 0.7218(6) 0.0220(9) 0.105(4) Uani 0.645(16) 1 d D . P B 1
F7SX F 0.2442(11) 0.7210(7) 0.1621(7) 0.124(6) Uani 0.645(16) 1 d D . P B 1
F2SY F 1.171(3) 0.2856(17) 0.387(2) 0.1083(13) Uani 0.088(6) 1 d D . P A 2
F3SY F 1.116(3) 0.1633(11) 0.359(3) 0.1083(13) Uani 0.088(6) 1 d D . P A 2
F4SY F 1.0282(14) 0.266(2) 0.297(4) 0.1083(13) Uani 0.088(6) 1 d D . P A 2
F5SY F 0.3035(18) 0.6261(15) 0.0376(16) 0.173(16) Uani 0.355(16) 1 d D . P B 2
F6SY F 0.3043(11) 0.7414(9) 0.1103(18) 0.101(7) Uani 0.355(16) 1 d D . P B 2
F7SY F 0.1857(10) 0.6500(16) 0.1501(17) 0.159(13) Uani 0.355(16) 1 d D . P B 2
F8S F 0.1474(3) 0.7092(3) 0.0264(3) 0.0963(15) Uani 1 1 d D . . . .
B1S B 1.1271(3) 0.23739(15) 0.3191(4) 0.060(2) Uani 1 1 d D . . . .
B2S B 0.2377(5) 0.6855(5) 0.0750(6) 0.0592(18) Uani 1 1 d D . . . .
O1S O 0.8594(3) 0.6357(3) 0.2663(3) 0.0490(9) Uani 1 1 d . . . . .
O2S O 0.6890(3) 0.6099(2) 0.3953(3) 0.0440(8) Uani 1 1 d . . . . .
O3S O 0.8099(4) 0.1916(3) 0.2696(4) 0.0765(13) Uani 1 1 d . . . . .
C1S C 0.8932(5) 0.6832(4) 0.1863(5) 0.0605(16) Uani 1 1 d . . . . .
H1SA H 0.831186 0.703434 0.150135 0.073 Uiso 1 1 calc R U . . .
H1SB H 0.938147 0.651318 0.142480 0.073 Uiso 1 1 calc R U . . .
C2S C 0.9546(7) 0.7503(5) 0.2281(7) 0.095(3) Uani 1 1 d D . . . .
H2SA H 0.907545 0.795385 0.245282 0.114 Uiso 0.85(4) 1 calc R U P C 1
H2SB H 1.009759 0.769357 0.183225 0.114 Uiso 0.85(4) 1 calc R U P C 1
H2SC H 1.028982 0.749710 0.205477 0.114 Uiso 0.15(4) 1 calc R U P C 2
H2SD H 0.922046 0.802335 0.211928 0.114 Uiso 0.15(4) 1 calc R U P C 2
C3SX C 1.0028(19) 0.7139(12) 0.3147(12) 0.128(7) Uani 0.85(4) 1 d D . P C 1
H3SA H 1.074404 0.692938 0.299846 0.154 Uiso 0.85(4) 1 calc R U P C 1
H3SB H 1.009316 0.754102 0.366288 0.154 Uiso 0.85(4) 1 calc R U P C 1
C3SY C 0.949(8) 0.7347(19) 0.331(2) 0.128(7) Uani 0.15(4) 1 d D . P C 2
H3SC H 1.015027 0.752091 0.362276 0.154 Uiso 0.15(4) 1 calc R U P C 2
H3SD H 0.888775 0.764685 0.359084 0.154 Uiso 0.15(4) 1 calc R U P C 2
C4S C 0.9332(5) 0.6493(5) 0.3446(6) 0.075(2) Uani 1 1 d D . . . .
H4SA H 0.894337 0.664341 0.403442 0.091 Uiso 0.85(4) 1 calc R U P C 1
H4SB H 0.974839 0.600407 0.357660 0.091 Uiso 0.85(4) 1 calc R U P C 1
H4SC H 0.999906 0.618855 0.336511 0.091 Uiso 0.15(4) 1 calc R U P C 2
H4SD H 0.901352 0.637040 0.407633 0.091 Uiso 0.15(4) 1 calc R U P C 2
C5S C 0.6585(7) 0.6929(4) 0.4014(6) 0.081(2) Uani 1 1 d . . . . .
H5SA H 0.718005 0.727478 0.380868 0.097 Uiso 1 1 calc R U . . .
H5SB H 0.596945 0.703408 0.359244 0.097 Uiso 1 1 calc R U . . .
C6S C 0.6314(10) 0.7091(6) 0.4993(7) 0.126(4) Uani 1 1 d . . . . .
H6SA H 0.570533 0.746390 0.502924 0.151 Uiso 1 1 calc R U . . .
H6SB H 0.692322 0.732898 0.533668 0.151 Uiso 1 1 calc R U . . .
C7S C 0.6028(7) 0.6297(6) 0.5414(6) 0.095(3) Uani 1 1 d . . . . .
H7SA H 0.526685 0.617513 0.531503 0.114 Uiso 1 1 calc R U . . .
H7SB H 0.618745 0.627972 0.610721 0.114 Uiso 1 1 calc R U . . .
C8S C 0.6730(5) 0.5719(4) 0.4860(4) 0.0581(16) Uani 1 1 d . . . . .
H8SA H 0.741364 0.563631 0.519318 0.070 Uiso 1 1 calc R U . . .
H8SB H 0.637348 0.519688 0.477893 0.070 Uiso 1 1 calc R U . . .
C9S C 0.8706(6) 0.1451(4) 0.2041(5) 0.0699(18) Uani 1 1 d . . . . .
H9SA H 0.936560 0.125828 0.234870 0.084 Uiso 1 1 calc R U . . .
H9SB H 0.889878 0.177254 0.147232 0.084 Uiso 1 1 calc R U . . .
C10S C 0.8007(5) 0.0750(4) 0.1753(6) 0.0708(18) Uani 1 1 d . . . . .
H10A H 0.810224 0.061242 0.106922 0.085 Uiso 1 1 calc R U . . .
H10B H 0.815503 0.027356 0.215005 0.085 Uiso 1 1 calc R U . . .
C11S C 0.6917(6) 0.1075(5) 0.1942(6) 0.087(2) Uani 1 1 d . . . . .
H11B H 0.665614 0.139177 0.139242 0.105 Uiso 1 1 calc R U . . .
H11C H 0.640732 0.063971 0.207792 0.105 Uiso 1 1 calc R U . . .
C12S C 0.7078(6) 0.1575(5) 0.2778(5) 0.076(2) Uani 1 1 d . . . . .
H12C H 0.653192 0.199911 0.280442 0.091 Uiso 1 1 calc R U . . .
H12D H 0.702885 0.125137 0.336936 0.091 Uiso 1 1 calc R U . . .

loop_
_atom_site_aniso_label
_atom_site_aniso_U_11
_atom_site_aniso_U_22
_atom_site_aniso_U_33
_atom_site_aniso_U_23
_atom_site_aniso_U_13
_atom_site_aniso_U_12
Co 0.0256(2) 0.0228(2) 0.0250(3) -0.0005(3) -0.00220(18) -0.0011(2)
O1 0.0313(14) 0.0259(14) 0.0222(15) 0.0017(12) 0.0016(11) 0.0012(12)
O2 0.0366(15) 0.0305(16) 0.0231(16) -0.0022(13) 0.0005(12) 0.0101(13)
O3 0.0247(13) 0.0298(15) 0.0215(14) 0.0038(12) -0.0022(11) -0.0044(11)
O4 0.0281(14) 0.0311(16) 0.0372(18) 0.0092(14) -0.0048(13) -0.0022(12)
N1 0.0319(17) 0.0248(17) 0.0233(18) -0.0016(15) 0.0062(14) 0.0024(14)
N2 0.0343(18) 0.033(2) 0.0209(18) 0.0003(16) 0.0016(15) 0.0125(15)
N3 0.0260(16) 0.0296(19) 0.0245(18) 0.0004(16) -0.0010(14) -0.0058(15)
N4 0.0318(18) 0.036(2) 0.038(2) 0.0109(18) -0.0045(16) -0.0043(16)
C1 0.037(2) 0.023(2) 0.032(2) -0.0003(18) 0.0053(18) -0.0004(17)
C2 0.037(2) 0.032(2) 0.030(2) -0.008(2) 0.0011(18) -0.0074(19)
C3 0.032(2) 0.039(3) 0.021(2) -0.0031(19) -0.0014(17) -0.0005(19)
C11 0.046(2) 0.037(2) 0.019(2) -0.0015(19) 0.0105(19) 0.008(2)
C12 0.051(3) 0.048(3) 0.020(2) 0.001(2) 0.002(2) 0.006(2)
C13 0.058(3) 0.057(3) 0.033(3) 0.012(3) 0.011(2) 0.011(3)
C14 0.038(2) 0.058(3) 0.041(3) 0.016(3) 0.009(2) 0.002(2)
C15 0.031(2) 0.051(3) 0.033(3) 0.008(2) 0.0097(19) 0.014(2)
C16 0.028(2) 0.050(3) 0.033(3) 0.004(2) 0.0060(18) 0.0027(19)
C17 0.0303(19) 0.032(2) 0.022(2) 0.0017(18) 0.0029(16) 0.0070(17)
C18 0.0245(18) 0.030(2) 0.025(2) -0.0004(18) 0.0013(16) -0.0027(17)
C21 0.035(2) 0.041(3) 0.023(2) 0.003(2) 0.0009(18) 0.0155(19)
C22 0.033(2) 0.046(3) 0.030(3) 0.002(2) 0.0008(19) 0.009(2)
C23 0.037(2) 0.066(3) 0.035(3) 0.009(3) 0.008(2) 0.007(2)
C24 0.047(3) 0.086(4) 0.022(2) -0.003(3) 0.005(2) 0.007(3)
C25 0.054(3) 0.074(4) 0.028(3) -0.007(3) -0.002(2) -0.006(3)
C26 0.038(2) 0.058(3) 0.027(2) 0.000(2) -0.0018(19) -0.002(2)
C27 0.048(3) 0.045(3) 0.042(3) -0.002(2) 0.011(2) -0.003(2)
C28 0.092(5) 0.045(4) 0.086(5) 0.015(3) -0.008(4) 0.002(3)
C29 0.063(4) 0.056(4) 0.074(4) 0.014(3) -0.017(3) -0.013(3)
C30 0.051(3) 0.087(5) 0.029(3) -0.003(3) 0.001(2) -0.019(3)
C31 0.042(3) 0.136(7) 0.077(5) 0.017(5) 0.016(3) 0.000(4)
C32 0.086(4) 0.111(7) 0.060(4) -0.001(5) 0.010(3) -0.044(5)
C41 0.027(2) 0.036(2) 0.037(3) 0.001(2) -0.0002(18) -0.0091(18)
C42 0.038(2) 0.028(2) 0.046(3) 0.005(2) 0.002(2) -0.0070(19)
C43 0.045(3) 0.044(3) 0.041(3) 0.011(2) 0.007(2) -0.001(2)
C44 0.040(2) 0.045(3) 0.059(3) 0.012(3) 0.017(2) 0.000(2)
C45 0.027(2) 0.042(3) 0.047(3) 0.010(2) 0.003(2) -0.001(2)
C46 0.030(2) 0.039(2) 0.035(3) 0.005(2) 0.0058(19) 0.0052(18)
C47 0.0269(18) 0.032(3) 0.029(2) 0.0049(17) -0.0001(17) -0.0015(16)
C48 0.031(2) 0.027(2) 0.021(2) 0.0004(18) 0.0019(17) 0.0007(17)
C51 0.029(2) 0.033(2) 0.037(3) 0.012(2) -0.0047(19) -0.0001(18)
C52 0.040(2) 0.042(3) 0.041(3) 0.003(2) -0.004(2) -0.005(2)
C53 0.046(3) 0.042(3) 0.052(3) 0.002(2) -0.005(2) -0.011(2)
C54 0.033(2) 0.041(3) 0.062(4) 0.014(3) 0.001(2) -0.008(2)
C55 0.035(2) 0.048(3) 0.051(3) 0.014(3) 0.008(2) 0.004(2)
C56 0.046(3) 0.036(3) 0.043(3) 0.013(2) 0.000(2) 0.007(2)
C57 0.073(4) 0.041(3) 0.045(3) 0.005(3) 0.013(3) -0.009(3)
C58 0.116(6) 0.082(5) 0.045(4) 0.003(4) -0.012(4) 0.000(5)
C59 0.058(3) 0.085(5) 0.061(4) -0.002(4) 0.019(3) 0.003(3)
C60 0.078(4) 0.037(3) 0.046(3) 0.010(2) 0.021(3) 0.002(3)
C61 0.069(4) 0.053(4) 0.071(5) -0.004(3) -0.009(3) -0.007(3)
C62 0.109(6) 0.064(4) 0.074(5) -0.009(4) -0.011(4) 0.039(4)
F1S 0.088(3) 0.057(2) 0.119(4) 0.010(2) 0.024(3) 0.033(2)
F2SX 0.088(2) 0.082(2) 0.154(4) 0.010(2) 0.031(2) 0.0129(16)
F3SX 0.088(2) 0.082(2) 0.154(4) 0.010(2) 0.031(2) 0.0129(16)
F4SX 0.088(2) 0.082(2) 0.154(4) 0.010(2) 0.031(2) 0.0129(16)
F5SX 0.076(6) 0.046(4) 0.090(6) 0.014(3) -0.036(4) 0.000(3)
F6SX 0.061(4) 0.112(8) 0.140(10) 0.061(7) -0.013(5) -0.016(4)
F7SX 0.156(13) 0.144(11) 0.071(6) -0.038(6) -0.052(6) 0.077(10)
F2SY 0.088(2) 0.082(2) 0.154(4) 0.010(2) 0.031(2) 0.0129(16)
F3SY 0.088(2) 0.082(2) 0.154(4) 0.010(2) 0.031(2) 0.0129(16)
F4SY 0.088(2) 0.082(2) 0.154(4) 0.010(2) 0.031(2) 0.0129(16)
F5SY 0.14(2) 0.28(4) 0.105(18) -0.07(2) -0.065(15) 0.13(2)
F6SY 0.070(9) 0.100(11) 0.13(2) -0.019(12) -0.022(10) 0.010(8)
F7SY 0.053(8) 0.22(3) 0.21(2) 0.12(2) -0.011(11) -0.006(11)
F8S 0.079(3) 0.099(3) 0.111(4) 0.020(3) -0.045(2) 0.020(2)
B1S 0.032(3) 0.048(4) 0.101(6) 0.005(4) 0.007(3) 0.006(3)
B2S 0.051(4) 0.063(5) 0.064(5) 0.013(4) -0.020(3) 0.005(3)
O1S 0.0482(19) 0.046(2) 0.053(2) 0.0011(17) -0.0159(17) -0.0193(17)
O2S 0.059(2) 0.0317(17) 0.042(2) -0.0139(16) -0.0019(16) 0.0081(15)
O3S 0.091(3) 0.044(2) 0.095(4) -0.009(2) -0.019(3) 0.009(2)
C1S 0.059(3) 0.061(4) 0.062(4) 0.015(3) -0.001(3) -0.021(3)
C2S 0.102(6) 0.053(4) 0.131(8) 0.004(5) 0.007(6) -0.034(4)
C3SX 0.105(13) 0.160(12) 0.121(9) 0.001(9) -0.035(9) -0.097(11)
C3SY 0.105(13) 0.160(12) 0.121(9) 0.001(9) -0.035(9) -0.097(11)
C4S 0.069(4) 0.072(5) 0.085(5) -0.004(4) -0.044(4) -0.021(4)
C5S 0.104(5) 0.041(4) 0.097(6) -0.022(4) -0.012(4) 0.025(4)
C6S 0.169(10) 0.093(7) 0.116(8) -0.046(6) -0.009(7) 0.072(7)
C7S 0.100(6) 0.125(8) 0.062(5) -0.033(5) 0.022(4) 0.028(5)
C8S 0.071(3) 0.069(4) 0.035(3) -0.011(3) 0.008(3) 0.013(3)
C9S 0.083(4) 0.051(4) 0.075(5) 0.010(3) -0.003(4) 0.002(3)
C10S 0.083(4) 0.055(4) 0.074(5) -0.017(3) -0.002(4) 0.001(3)
C11S 0.090(5) 0.072(5) 0.100(6) -0.029(5) 0.017(5) -0.013(4)
C12S 0.103(5) 0.054(4) 0.071(5) -0.002(3) 0.008(4) -0.002(4)

loop_
_atom_type_symbol
_atom_type_description
_atom_type_scat_dispersion_real
_atom_type_scat_dispersion_imag
_atom_type_scat_source
C C 0.0033 0.0016 'International Tables Vol C Tables 4.2.6.8 and 6.1.1.4'
H H 0.0000 0.0000 'International Tables Vol C Tables 4.2.6.8 and 6.1.1.4'
B B 0.0013 0.0007 'International Tables Vol C Tables 4.2.6.8 and 6.1.1.4'
N N 0.0061 0.0033 'International Tables Vol C Tables 4.2.6.8 and 6.1.1.4'
O O 0.0106 0.0060 'International Tables Vol C Tables 4.2.6.8 and 6.1.1.4'
F F 0.0171 0.0103 'International Tables Vol C Tables 4.2.6.8 and 6.1.1.4'
Co Co 0.3494 0.9721 'International Tables Vol C Tables 4.2.6.8 and 6.1.1.4'

loop_
_geom_angle_atom_site_label_1
_geom_angle_atom_site_label_2
_geom_angle_atom_site_label_3
_geom_angle
_geom_angle_site_symmetry_1
_geom_angle_site_symmetry_3
_geom_angle_publ_flag
O1 Co O3 99.27(12) . . ?
O1 Co O2 88.67(11) . . ?
O3 Co O2 94.19(11) . . ?
O1 Co O4 93.34(12) . . ?
O3 Co O4 86.67(11) . . ?
O2 Co O4 177.67(13) . . ?
O1 Co O1S 90.38(14) . . ?
O3 Co O1S 166.93(14) . . ?
O2 Co O1S 94.84(14) . . ?
O4 Co O1S 83.96(13) . . ?
O1 Co O2S 169.23(13) . . ?
O3 Co O2S 87.99(13) . . ?
O2 Co O2S 82.85(12) . . ?
O4 Co O2S 95.02(13) . . ?
O1S Co O2S 83.77(15) . . ?
N1 O1 Co 120.1(2) . . ?
C18 O2 Co 129.1(3) . . ?
N3 O3 Co 121.0(2) . . ?
C48 O4 Co 129.3(3) . . ?
O1 N1 C1 112.4(3) . . ?
O1 N1 C17 111.4(3) . . ?
C1 N1 C17 110.2(3) . . ?
O1 N1 C11 108.5(3) . . ?
C1 N1 C11 114.6(3) . . ?
C17 N1 C11 99.0(3) . . ?
C18 N2 C21 122.3(4) . . ?
O3 N3 C47 111.8(3) . . ?
O3 N3 C3 112.0(3) . . ?
C47 N3 C3 109.8(3) . . ?
O3 N3 C41 108.7(3) . . ?
C47 N3 C41 101.5(3) . . ?
C3 N3 C41 112.6(3) . . ?
C48 N4 C51 122.2(4) . . ?
N1 C1 C2 116.6(4) . . ?
C1 C2 C3 119.1(4) . . ?
N3 C3 C2 116.0(4) . . ?
C12 C11 C15 106.6(4) . . ?
C12 C11 N1 115.1(4) . . ?
C15 C11 N1 103.3(3) . . ?
C13 C12 C11 104.3(4) . . ?
C14 C13 C12 104.9(4) . . ?
C13 C14 C15 102.4(4) . . ?
C14 C15 C11 105.3(4) . . ?
C14 C15 C16 116.7(4) . . ?
C11 C15 C16 106.8(3) . . ?
C17 C16 C15 102.0(4) . . ?
N1 C17 C16 102.9(3) . . ?
N1 C17 C18 114.4(3) . . ?
C16 C17 C18 115.3(4) . . ?
O2 C18 N2 122.3(4) . . ?
O2 C18 C17 123.4(4) . . ?
N2 C18 C17 114.3(4) . . ?
C26 C21 C22 123.2(4) . . ?
C26 C21 N2 119.0(4) . . ?
C22 C21 N2 117.7(4) . . ?
C23 C22 C21 116.8(5) . . ?
C23 C22 C27 121.1(4) . . ?
C21 C22 C27 122.1(4) . . ?
C24 C23 C22 121.3(5) . . ?
C23 C24 C25 121.1(5) . . ?
C24 C25 C26 120.1(5) . . ?
C21 C26 C25 117.4(4) . . ?
C21 C26 C30 122.6(4) . . ?
C25 C26 C30 119.8(5) . . ?
C29 C27 C22 111.7(5) . . ?
C29 C27 C28 109.6(5) . . ?
C22 C27 C28 112.5(5) . . ?
C31 C30 C26 109.4(5) . . ?
C31 C30 C32 110.4(6) . . ?
C26 C30 C32 111.5(5) . . ?
C42 C41 C45 106.4(4) . . ?
C42 C41 N3 114.6(4) . . ?
C45 C41 N3 104.9(3) . . ?
C41 C42 C43 105.2(4) . . ?
C44 C43 C42 103.5(4) . . ?
C43 C44 C45 104.4(4) . . ?
C44 C45 C46 114.4(4) . . ?
C44 C45 C41 105.7(4) . . ?
C46 C45 C41 105.4(3) . . ?
C47 C46 C45 101.0(4) . . ?
N3 C47 C46 102.3(3) . . ?
N3 C47 C48 114.2(3) . . ?
C46 C47 C48 118.0(4) . . ?
O4 C48 N4 122.2(4) . . ?
O4 C48 C47 124.9(4) . . ?
N4 C48 C47 112.9(4) . . ?
C56 C51 C52 123.4(4) . . ?
C56 C51 N4 117.8(4) . . ?
C52 C51 N4 118.9(4) . . ?
C51 C52 C53 116.6(5) . . ?
C51 C52 C57 123.7(4) . . ?
C53 C52 C57 119.7(5) . . ?
C54 C53 C52 121.0(5) . . ?
C55 C54 C53 120.9(5) . . ?
C54 C55 C56 120.7(5) . . ?
C51 C56 C55 117.5(5) . . ?
C51 C56 C60 123.0(4) . . ?
C55 C56 C60 119.5(5) . . ?
C59 C57 C52 111.7(5) . . ?
C59 C57 C58 110.5(6) . . ?
C52 C57 C58 111.0(5) . . ?
C56 C60 C62 112.7(6) . . ?
C56 C60 C61 110.8(5) . . ?
C62 C60 C61 109.9(5) . . ?
F3SY F1S B1S 72.9(9) . . ?
F1S F3SY B1S 72.8(9) . . ?
F2SX B1S F1S 110.0(4) . . ?
F2SX B1S F3SX 112.7(4) . . ?
F1S B1S F3SX 109.3(4) . . ?
F1S B1S F3SY 34.2(19) . . ?
F1S B1S F2SY 111.8(16) . . ?
F3SY B1S F2SY 107.0(14) . . ?
F1S B1S F4SY 131.2(16) . . ?
F3SY B1S F4SY 108.1(15) . . ?
F2SY B1S F4SY 109.0(15) . . ?
F2SX B1S F4SX 103.0(4) . . ?
F1S B1S F4SX 112.1(4) . . ?
F3SX B1S F4SX 109.6(4) . . ?
F5SX B2S F7SX 117.2(8) . . ?
F6SY B2S F7SY 108.5(13) . . ?
F5SX B2S F8S 112.4(7) . . ?
F6SY B2S F8S 119.4(9) . . ?
F7SX B2S F8S 111.3(7) . . ?
F7SY B2S F8S 96.1(8) . . ?
F5SX B2S F6SX 108.2(7) . . ?
F7SX B2S F6SX 103.9(9) . . ?
F8S B2S F6SX 102.2(6) . . ?
F6SY B2S F5SY 105.2(11) . . ?
F7SY B2S F5SY 105.2(12) . . ?
F8S B2S F5SY 120.6(10) . . ?
C1S O1S C4S 108.0(5) . . ?
C1S O1S Co 126.6(3) . . ?
C4S O1S Co 125.1(4) . . ?
C8S O2S C5S 109.8(5) . . ?
C8S O2S Co 125.1(3) . . ?
C5S O2S Co 124.8(4) . . ?
C12S O3S C9S 108.7(5) . . ?
O1S C1S C2S 105.5(6) . . ?
C3SY C2S C1S 103(2) . . ?
C1S C2S C3SX 102.9(7) . . ?
C4S C3SX C2S 107.0(9) . . ?
C4S C3SY C2S 108(2) . . ?
C3SX C4S O1S 106.7(7) . . ?
O1S C4S C3SY 98(3) . . ?
C6S C5S O2S 107.5(7) . . ?
C5S C6S C7S 105.3(7) . . ?
C6S C7S C8S 103.0(6) . . ?
O2S C8S C7S 104.5(6) . . ?
O3S C9S C10S 106.3(5) . . ?
C11S C10S C9S 101.8(6) . . ?
C12S C11S C10S 102.9(7) . . ?
O3S C12S C11S 107.2(6) . . ?

loop_
_geom_bond_atom_site_label_1
_geom_bond_atom_site_label_2
_geom_bond_distance
_geom_bond_site_symmetry_2
_geom_bond_publ_flag
Co O1 1.991(3) . ?
Co O3 2.008(3) . ?
Co O2 2.101(3) . ?
Co O4 2.114(3) . ?
Co O1S 2.125(3) . ?
Co O2S 2.125(3) . ?
O1 N1 1.399(5) . ?
O2 C18 1.233(5) . ?
O3 N3 1.395(4) . ?
O4 C48 1.227(5) . ?
N1 C1 1.502(5) . ?
N1 C17 1.520(6) . ?
N1 C11 1.541(5) . ?
N2 C18 1.318(6) . ?
N2 C21 1.454(6) . ?
N3 C47 1.511(5) . ?
N3 C3 1.516(5) . ?
N3 C41 1.557(5) . ?
N4 C48 1.332(6) . ?
N4 C51 1.439(6) . ?
C1 C2 1.521(6) . ?
C2 C3 1.523(6) . ?
C11 C12 1.539(7) . ?
C11 C15 1.539(7) . ?
C12 C13 1.532(7) . ?
C13 C14 1.511(8) . ?
C14 C15 1.534(7) . ?
C15 C16 1.540(7) . ?
C16 C17 1.524(6) . ?
C17 C18 1.531(6) . ?
C21 C26 1.388(7) . ?
C21 C22 1.399(6) . ?
C22 C23 1.398(7) . ?
C22 C27 1.504(7) . ?
C23 C24 1.359(8) . ?
C24 C25 1.389(8) . ?
C25 C26 1.399(7) . ?
C26 C30 1.529(7) . ?
C27 C29 1.496(8) . ?
C27 C28 1.552(8) . ?
C30 C31 1.506(9) . ?
C30 C32 1.531(11) . ?
C41 C42 1.514(7) . ?
C41 C45 1.548(6) . ?
C42 C43 1.529(7) . ?
C43 C44 1.516(7) . ?
C44 C45 1.531(7) . ?
C45 C46 1.535(7) . ?
C46 C47 1.516(6) . ?
C47 C48 1.526(5) . ?
C51 C56 1.391(7) . ?
C51 C52 1.394(7) . ?
C52 C53 1.405(7) . ?
C52 C57 1.520(7) . ?
C53 C54 1.377(8) . ?
C54 C55 1.369(8) . ?
C55 C56 1.397(7) . ?
C56 C60 1.518(8) . ?
C57 C59 1.511(9) . ?
C57 C58 1.528(9) . ?
C60 C62 1.525(9) . ?
C60 C61 1.529(9) . ?
F1S F3SY 0.81(4) . ?
F1S B1S 1.368(3) . ?
F2SX B1S 1.367(3) . ?
F3SX B1S 1.368(3) . ?
F4SX B1S 1.369(3) . ?
F5SX B2S 1.308(10) . ?
F6SX B2S 1.396(10) . ?
F7SX B2S 1.357(11) . ?
F2SY B1S 1.368(3) . ?
F3SY B1S 1.368(3) . ?
F4SY B1S 1.369(3) . ?
F5SY B2S 1.397(15) . ?
F6SY B2S 1.351(14) . ?
F7SY B2S 1.372(17) . ?
F8S B2S 1.384(7) . ?
O1S C1S 1.437(7) . ?
O1S C4S 1.454(7) . ?
O2S C8S 1.431(7) . ?
O2S C5S 1.444(7) . ?
O3S C12S 1.413(9) . ?
O3S C9S 1.425(8) . ?
C1S C2S 1.484(10) . ?
C2S C3SY 1.46(3) . ?
C2S C3SX 1.485(14) . ?
C3SX C4S 1.453(12) . ?
C3SY C4S 1.46(3) . ?
C5S C6S 1.436(12) . ?
C6S C7S 1.498(14) . ?
C7S C8S 1.522(9) . ?
C9S C10S 1.521(9) . ?
C10S C11S 1.501(10) . ?
C11S C12S 1.451(10) . ?

loop_
_geom_torsion_atom_site_label_1
_geom_torsion_atom_site_label_2
_geom_torsion_atom_site_label_3
_geom_torsion_atom_site_label_4
_geom_torsion
_geom_torsion_site_symmetry_1
_geom_torsion_site_symmetry_2
_geom_torsion_site_symmetry_3
_geom_torsion_site_symmetry_4
_geom_torsion_publ_flag
Co O1 N1 C1 58.3(4) . . . . ?
Co O1 N1 C17 -65.9(3) . . . . ?
Co O1 N1 C11 -173.9(2) . . . . ?
Co O3 N3 C47 -67.5(3) . . . . ?
Co O3 N3 C3 56.1(4) . . . . ?
Co O3 N3 C41 -178.8(2) . . . . ?
O1 N1 C1 C2 54.3(5) . . . . ?
C17 N1 C1 C2 179.2(3) . . . . ?
C11 N1 C1 C2 -70.2(5) . . . . ?
N1 C1 C2 C3 -61.7(5) . . . . ?
O3 N3 C3 C2 56.1(5) . . . . ?
C47 N3 C3 C2 -179.1(3) . . . . ?
C41 N3 C3 C2 -66.8(5) . . . . ?
C1 C2 C3 N3 -63.6(5) . . . . ?
O1 N1 C11 C12 -40.9(5) . . . . ?
C1 N1 C11 C12 85.6(5) . . . . ?
C17 N1 C11 C12 -157.2(4) . . . . ?
O1 N1 C11 C15 74.9(4) . . . . ?
C1 N1 C11 C15 -158.5(4) . . . . ?
C17 N1 C11 C15 -41.4(4) . . . . ?
C15 C11 C12 C13 10.6(5) . . . . ?
N1 C11 C12 C13 124.4(4) . . . . ?
C11 C12 C13 C14 -32.3(5) . . . . ?
C12 C13 C14 C15 41.3(5) . . . . ?
C13 C14 C15 C11 -34.1(5) . . . . ?
C13 C14 C15 C16 -152.3(4) . . . . ?
C12 C11 C15 C14 14.5(5) . . . . ?
N1 C11 C15 C14 -107.2(4) . . . . ?
C12 C11 C15 C16 139.1(4) . . . . ?
N1 C11 C15 C16 17.4(5) . . . . ?
C14 C15 C16 C17 131.0(4) . . . . ?
C11 C15 C16 C17 13.6(5) . . . . ?
O1 N1 C17 C16 -62.8(4) . . . . ?
C1 N1 C17 C16 171.7(3) . . . . ?
C11 N1 C17 C16 51.3(4) . . . . ?
O1 N1 C17 C18 63.1(4) . . . . ?
C1 N1 C17 C18 -62.4(4) . . . . ?
C11 N1 C17 C18 177.1(4) . . . . ?
C15 C16 C17 N1 -40.4(4) . . . . ?
C15 C16 C17 C18 -165.7(4) . . . . ?
Co O2 C18 N2 -178.4(3) . . . . ?
Co O2 C18 C17 2.4(6) . . . . ?
C21 N2 C18 O2 -0.8(6) . . . . ?
C21 N2 C18 C17 178.5(4) . . . . ?
N1 C17 C18 O2 -31.1(6) . . . . ?
C16 C17 C18 O2 88.0(5) . . . . ?
N1 C17 C18 N2 149.6(4) . . . . ?
C16 C17 C18 N2 -91.3(5) . . . . ?
C18 N2 C21 C26 -87.3(5) . . . . ?
C18 N2 C21 C22 93.5(5) . . . . ?
C26 C21 C22 C23 3.4(7) . . . . ?
N2 C21 C22 C23 -177.4(4) . . . . ?
C26 C21 C22 C27 -178.6(5) . . . . ?
N2 C21 C22 C27 0.6(6) . . . . ?
C21 C22 C23 C24 -1.3(7) . . . . ?
C27 C22 C23 C24 -179.4(5) . . . . ?
C22 C23 C24 C25 0.2(9) . . . . ?
C23 C24 C25 C26 -0.9(9) . . . . ?
C22 C21 C26 C25 -4.1(7) . . . . ?
N2 C21 C26 C25 176.7(5) . . . . ?
C22 C21 C26 C30 171.1(5) . . . . ?
N2 C21 C26 C30 -8.1(7) . . . . ?
C24 C25 C26 C21 2.8(8) . . . . ?
C24 C25 C26 C30 -172.5(5) . . . . ?
C23 C22 C27 C29 81.2(6) . . . . ?
C21 C22 C27 C29 -96.7(6) . . . . ?
C23 C22 C27 C28 -42.5(7) . . . . ?
C21 C22 C27 C28 139.5(5) . . . . ?
C21 C26 C30 C31 -97.8(7) . . . . ?
C25 C26 C30 C31 77.2(7) . . . . ?
C21 C26 C30 C32 139.7(6) . . . . ?
C25 C26 C30 C32 -45.3(8) . . . . ?
O3 N3 C41 C42 -24.4(5) . . . . ?
C47 N3 C41 C42 -142.4(4) . . . . ?
C3 N3 C41 C42 100.3(4) . . . . ?
O3 N3 C41 C45 91.9(4) . . . . ?
C47 N3 C41 C45 -26.1(4) . . . . ?
C3 N3 C41 C45 -143.4(4) . . . . ?
C45 C41 C42 C43 -20.2(5) . . . . ?
N3 C41 C42 C43 95.2(4) . . . . ?
C41 C42 C43 C44 36.1(5) . . . . ?
C42 C43 C44 C45 -37.9(5) . . . . ?
C43 C44 C45 C46 -90.1(5) . . . . ?
C43 C44 C45 C41 25.4(5) . . . . ?
C42 C41 C45 C44 -3.1(5) . . . . ?
N3 C41 C45 C44 -124.9(4) . . . . ?
C42 C41 C45 C46 118.4(4) . . . . ?
N3 C41 C45 C46 -3.4(5) . . . . ?
C44 C45 C46 C47 147.1(4) . . . . ?
C41 C45 C46 C47 31.4(5) . . . . ?
O3 N3 C47 C46 -69.2(4) . . . . ?
C3 N3 C47 C46 166.0(3) . . . . ?
C41 N3 C47 C46 46.6(4) . . . . ?
O3 N3 C47 C48 59.5(4) . . . . ?
C3 N3 C47 C48 -65.4(4) . . . . ?
C41 N3 C47 C48 175.2(3) . . . . ?
C45 C46 C47 N3 -48.8(4) . . . . ?
C45 C46 C47 C48 -175.1(4) . . . . ?
Co O4 C48 N4 171.2(3) . . . . ?
Co O4 C48 C47 -8.2(6) . . . . ?
C51 N4 C48 O4 7.7(7) . . . . ?
C51 N4 C48 C47 -172.8(4) . . . . ?
N3 C47 C48 O4 -21.9(6) . . . . ?
C46 C47 C48 O4 98.3(5) . . . . ?
N3 C47 C48 N4 158.6(4) . . . . ?
C46 C47 C48 N4 -81.1(5) . . . . ?
C48 N4 C51 C56 76.6(6) . . . . ?
C48 N4 C51 C52 -104.6(5) . . . . ?
C56 C51 C52 C53 0.2(7) . . . . ?
N4 C51 C52 C53 -178.6(4) . . . . ?
C56 C51 C52 C57 178.1(5) . . . . ?
N4 C51 C52 C57 -0.6(7) . . . . ?
C51 C52 C53 C54 -1.6(8) . . . . ?
C57 C52 C53 C54 -179.6(5) . . . . ?
C52 C53 C54 C55 1.6(8) . . . . ?
C53 C54 C55 C56 -0.2(8) . . . . ?
C52 C51 C56 C55 1.2(7) . . . . ?
N4 C51 C56 C55 179.9(4) . . . . ?
C52 C51 C56 C60 -177.4(5) . . . . ?
N4 C51 C56 C60 1.3(7) . . . . ?
C54 C55 C56 C51 -1.2(8) . . . . ?
C54 C55 C56 C60 177.4(5) . . . . ?
C51 C52 C57 C59 -113.0(6) . . . . ?
C53 C52 C57 C59 64.8(7) . . . . ?
C51 C52 C57 C58 123.2(6) . . . . ?
C53 C52 C57 C58 -59.0(7) . . . . ?
C51 C56 C60 C62 -122.3(6) . . . . ?
C55 C56 C60 C62 59.2(7) . . . . ?
C51 C56 C60 C61 114.1(6) . . . . ?
C55 C56 C60 C61 -64.4(7) . . . . ?
F3SY F1S B1S F2SY 88(3) . . . . ?
F3SY F1S B1S F4SY -56(4) . . . . ?
F1S F3SY B1S F2SY -104(3) . . . . ?
F1S F3SY B1S F4SY 139(3) . . . . ?
C4S O1S C1S C2S -24.9(7) . . . . ?
Co O1S C1S C2S 161.3(5) . . . . ?
O1S C1S C2S C3SY -1(4) . . . . ?
O1S C1S C2S C3SX 31.6(15) . . . . ?
C1S C2S C3SX C4S -27(2) . . . . ?
C1S C2S C3SY C4S 26(7) . . . . ?
C2S C3SX C4S O1S 13(2) . . . . ?
C1S O1S C4S C3SX 7.7(15) . . . . ?
Co O1S C4S C3SX -178.3(13) . . . . ?
C1S O1S C4S C3SY 39(3) . . . . ?
Co O1S C4S C3SY -147(3) . . . . ?
C2S C3SY C4S O1S -40(6) . . . . ?
C8S O2S C5S C6S 4.8(9) . . . . ?
Co O2S C5S C6S 178.6(6) . . . . ?
O2S C5S C6S C7S -23.0(11) . . . . ?
C5S C6S C7S C8S 31.4(10) . . . . ?
C5S O2S C8S C7S 15.0(7) . . . . ?
Co O2S C8S C7S -158.7(5) . . . . ?
C6S C7S C8S O2S -28.2(9) . . . . ?
C12S O3S C9S C10S -3.3(8) . . . . ?
O3S C9S C10S C11S 23.8(8) . . . . ?
C9S C10S C11S C12S -34.7(8) . . . . ?
C9S O3S C12S C11S -19.7(8) . . . . ?
C10S C11S C12S O3S 34.5(8) . . . . ?
